data_4075393
loop_
_publ_author_name
'Tsurugi, Hayato'
'Ohno, Takashi'
'Yamagata, Tsuneaki'
'Mashima, Kazushi'

_publ_section_title
;
 Synthesis, Structure, and Reactivity of Tantalum and Tungsten Homoenolate
 Complexes
;
_journal_issue 13
_journal_name_full Organometallics
_journal_page_first 3179
_journal_paper_doi 10.1021/om060264f
_journal_volume 25
_journal_year 2006
_chemical_formula_moiety 'C16 H26 Cl3 O2 Ta'
_chemical_formula_sum 'C16 H26 Cl3 O2 Ta'
_chemical_formula_weight 537.67
_chemical_temperature_decomposition 448(4)
_space_group_IT_number 56
_symmetry_cell_setting orthorhombic
_symmetry_Int_Tables_number 56
_symmetry_space_group_name_Hall '-P 2ab 2ac'
_symmetry_space_group_name_H-M 'P c c n'
_atom_sites_solution_hydrogens geom
_atom_sites_solution_primary direct
_atom_sites_solution_secondary difmap
_audit_creation_date 2004-02-02T13:30:05
_audit_creation_method SHELXL-97
_audit_update_record 2004-02-03T18:29:36
_cell_angle_alpha 90.00
_cell_angle_beta 90.00
_cell_angle_gamma 90.00
_cell_formula_units_Z 8
_cell_length_a 25.7248(20)
_cell_length_b 21.1152(17)
_cell_length_c 8.6368(8)
_cell_measurement_reflns_used 38549
_cell_measurement_temperature 120(1)
_cell_measurement_theta_max 27.48
_cell_measurement_theta_min 3.05
_cell_volume 4691.4(7)
_computing_cell_refinement 'Rigaku/RAPID Diffractometer Control'
_computing_data_collection 'Rigaku/RAPID Diffractometer Control'
_computing_data_reduction 'teXsan: PROCESS (MSC)'
_computing_molecular_graphics 'Ortep-3 (Louis J. Farrugia, 1999)'
_computing_publication_material 'SHELXL-97 and modified'
_computing_structure_refinement 'SHELXL-97 (Sheldrick, 1999)'
_computing_structure_solution 'SIR97(A. Altomare, et al., 1999)'
_diffrn_ambient_temperature 120(1)
_diffrn_detector_area_resol_mean 10.00
_diffrn_measured_fraction_theta_full 0.999
_diffrn_measured_fraction_theta_max 0.999
_diffrn_measurement_device_details
;
RAPID: Eulerian 3-circle
;
_diffrn_measurement_device_type 'Rigaku RAXIS-RAPID Imaging Plate'
_diffrn_measurement_method \w
_diffrn_radiation_detector 'imaging plate'
_diffrn_radiation_monochromator graphite
_diffrn_radiation_source 'normal-focus sealed tube'
_diffrn_radiation_type MoK\a
_diffrn_radiation_wavelength 0.71075
_diffrn_reflns_av_R_equivalents 0.2416
_diffrn_reflns_av_sigmaI/netI 0.0984
_diffrn_reflns_limit_h_max 33
_diffrn_reflns_limit_h_min -30
_diffrn_reflns_limit_k_max 27
_diffrn_reflns_limit_k_min -27
_diffrn_reflns_limit_l_max 11
_diffrn_reflns_limit_l_min -11
_diffrn_reflns_number 65872
_diffrn_reflns_reduction_process 'Lp corrections applied'
_diffrn_reflns_theta_full 27.48
_diffrn_reflns_theta_max 27.48
_diffrn_reflns_theta_min 3.15
_exptl_absorpt_coefficient_mu 5.030
_exptl_absorpt_correction_T_max 0.7035
_exptl_absorpt_correction_T_min 0.3613
_exptl_absorpt_correction_type multi-scan
_exptl_absorpt_process_details
;
;
_exptl_crystal_colour yellow
_exptl_crystal_density_diffrn 1.522
_exptl_crystal_density_method 'not measured'
_exptl_crystal_description platelet
_exptl_crystal_F_000 2096
_exptl_crystal_size_max 0.21
_exptl_crystal_size_mid 0.15
_exptl_crystal_size_min 0.05
_refine_diff_density_max 1.936
_refine_diff_density_min -1.510
_refine_diff_density_rms 0.192
_refine_ls_extinction_method none
_refine_ls_goodness_of_fit_ref 1.033
_refine_ls_hydrogen_treatment constr
_refine_ls_matrix_type full
_refine_ls_number_parameters 199
_refine_ls_number_reflns 5379
_refine_ls_number_restraints 0
_refine_ls_restrained_S_all 1.033
_refine_ls_R_factor_all 0.1383
_refine_ls_R_factor_gt 0.0679
_refine_ls_shift/su_max 0.001
_refine_ls_shift/su_mean 0.000
_refine_ls_structure_factor_coef Fsqd
_refine_ls_weighting_details 'calc w=1/[\s^2^(Fo^2^)+(0.0896P)^2^+0.0000P] where P=(Fo^2^+2Fc^2^)/3'
_refine_ls_weighting_scheme calc
_refine_ls_wR_factor_gt 0.1602
_refine_ls_wR_factor_ref 0.1843
_reflns_number_gt 3034
_reflns_number_total 5379
_reflns_threshold_expression >2sigma(I)
_cod_data_source_file om060264fsi20060323_094217.cif
_cod_data_source_block complex1b
_cod_depositor_comments
;
The following automatic conversions were performed:

'_chemical_melting_point' tag was changed to
'_chemical_temperature_decomposition' since the value had been given
as '445-452(dec.)'. The value was changed to '448(4)' - the average
value was taken and precision was estimated.

Automatic conversion script
Id: cif_fix_values 1715 2011-07-08 13:25:40Z adriana 
;
_cod_database_code 4075393

loop_
_symmetry_equiv_pos_as_xyz
'x, y, z'
'-x+1/2, y, z+1/2'
'x, -y+1/2, z+1/2'
'-x+1/2, -y+1/2, z'
'-x, -y, -z'
'x-1/2, -y, -z-1/2'
'-x, y-1/2, -z-1/2'
'x-1/2, y-1/2, -z'

loop_
_atom_site_label
_atom_site_type_symbol
_atom_site_fract_x
_atom_site_fract_y
_atom_site_fract_z
_atom_site_U_iso_or_equiv
_atom_site_adp_type
_atom_site_occupancy
_atom_site_symmetry_multiplicity
_atom_site_calc_flag
_atom_site_refinement_flags
Ta Ta 0.884827(17) 0.07788(2) 0.19160(6) 0.03538(17) Uani 1 1 d .
Cl1 Cl 0.85811(12) 0.00793(17) 0.4010(4) 0.0492(8) Uani 1 1 d .
Cl2 Cl 0.94920(11) 0.00013(15) 0.1305(4) 0.0434(7) Uani 1 1 d .
Cl3 Cl 0.85293(13) 0.16320(17) 0.3516(4) 0.0524(9) Uani 1 1 d .
O1 O 0.9473(3) 0.0917(4) 0.3680(10) 0.042(2) Uani 1 1 d .
O2 O 1.0232(3) 0.1324(4) 0.4371(11) 0.053(2) Uani 1 1 d .
C1 C 0.8280(5) 0.0103(6) 0.0368(14) 0.041(3) Uani 1 1 d .
C2 C 0.7957(4) 0.0566(6) 0.1054(15) 0.038(3) Uani 1 1 d .
C3 C 0.8096(4) 0.1182(6) 0.0420(17) 0.045(3) Uani 1 1 d .
C4 C 0.8499(4) 0.1068(7) -0.0673(15) 0.044(3) Uani 1 1 d .
C5 C 0.8606(5) 0.0416(6) -0.0699(15) 0.044(3) Uani 1 1 d .
C6 C 0.8245(6) -0.0594(6) 0.0590(17) 0.055(4) Uani 1 1 d .
H6A H 0.8515 -0.0803 -0.0026 0.082 Uiso 1 1 calc R
H6B H 0.7902 -0.0742 0.0255 0.082 Uiso 1 1 calc R
H6C H 0.8295 -0.0695 0.1687 0.082 Uiso 1 1 calc R
C7 C 0.7524(5) 0.0442(8) 0.2154(18) 0.070(5) Uani 1 1 d .
H7A H 0.7364 0.0844 0.2459 0.104 Uiso 1 1 calc R
H7B H 0.7659 0.0227 0.3075 0.104 Uiso 1 1 calc R
H7C H 0.7263 0.0173 0.1653 0.104 Uiso 1 1 calc R
C8 C 0.7806(6) 0.1792(7) 0.064(2) 0.071(5) Uani 1 1 d .
H8A H 0.8003 0.2139 0.0169 0.107 Uiso 1 1 calc R
H8B H 0.7763 0.1874 0.1750 0.107 Uiso 1 1 calc R
H8C H 0.7464 0.1760 0.0149 0.107 Uiso 1 1 calc R
C9 C 0.8677(5) 0.1553(7) -0.1812(18) 0.061(4) Uani 1 1 d .
H9A H 0.8543 0.1970 -0.1512 0.092 Uiso 1 1 calc R
H9B H 0.8548 0.1443 -0.2845 0.092 Uiso 1 1 calc R
H9C H 0.9058 0.1565 -0.1827 0.092 Uiso 1 1 calc R
C10 C 0.8958(5) 0.0106(8) -0.1861(16) 0.058(4) Uani 1 1 d .
H10A H 0.8975 -0.0350 -0.1656 0.087 Uiso 1 1 calc R
H10B H 0.9307 0.0288 -0.1780 0.087 Uiso 1 1 calc R
H10C H 0.8822 0.0177 -0.2907 0.087 Uiso 1 1 calc R
C11 C 0.9386(4) 0.1480(6) 0.0967(15) 0.043(3) Uani 1 1 d .
H11A H 0.9515 0.1318 -0.0038 0.052 Uiso 1 1 calc R
H11B H 0.9186 0.1870 0.0750 0.052 Uiso 1 1 calc R
C12 C 0.9862(4) 0.1666(6) 0.1949(16) 0.042(3) Uani 1 1 d .
C13 C 0.9845(5) 0.1269(6) 0.3374(15) 0.041(3) Uani 1 1 d .
C14 C 0.9861(6) 0.2370(6) 0.2439(17) 0.053(4) Uani 1 1 d .
H14A H 0.9881 0.2638 0.1515 0.080 Uiso 1 1 calc R
H14B H 1.0162 0.2454 0.3105 0.080 Uiso 1 1 calc R
H14C H 0.9541 0.2464 0.3007 0.080 Uiso 1 1 calc R
C15 C 1.0372(5) 0.1523(6) 0.1130(17) 0.052(4) Uani 1 1 d .
H15A H 1.0397 0.1781 0.0189 0.078 Uiso 1 1 calc R
H15B H 1.0384 0.1073 0.0852 0.078 Uiso 1 1 calc R
H15C H 1.0663 0.1623 0.1819 0.078 Uiso 1 1 calc R
C16 C 1.0240(6) 0.0937(7) 0.5746(18) 0.066(5) Uani 1 1 d .
H16A H 1.0557 0.1026 0.6339 0.100 Uiso 1 1 calc R
H16B H 1.0234 0.0489 0.5452 0.100 Uiso 1 1 calc R
H16C H 0.9935 0.1033 0.6383 0.100 Uiso 1 1 calc R

loop_
_atom_site_aniso_label
_atom_site_aniso_U_11
_atom_site_aniso_U_22
_atom_site_aniso_U_33
_atom_site_aniso_U_23
_atom_site_aniso_U_13
_atom_site_aniso_U_12
Ta 0.0276(2) 0.0424(3) 0.0361(3) 0.0016(3) -0.0002(2) 0.0038(2)
Cl1 0.0446(18) 0.064(2) 0.0395(18) 0.0068(16) 0.0046(15) -0.0040(16)
Cl2 0.0336(15) 0.0534(19) 0.0431(17) 0.0005(15) 0.0011(13) 0.0125(14)
Cl3 0.0460(18) 0.058(2) 0.053(2) -0.0131(16) -0.0009(16) 0.0112(16)
O1 0.038(4) 0.053(6) 0.034(5) 0.001(4) 0.002(4) -0.007(4)
O2 0.042(5) 0.067(6) 0.052(6) 0.003(5) -0.018(5) -0.005(5)
C1 0.051(7) 0.039(7) 0.032(7) -0.003(6) -0.011(6) 0.004(6)
C2 0.028(6) 0.047(7) 0.039(7) -0.007(6) -0.004(5) -0.006(5)
C3 0.029(6) 0.046(8) 0.061(9) -0.006(7) -0.013(6) -0.001(6)
C4 0.023(5) 0.068(8) 0.041(8) 0.010(7) -0.013(6) 0.001(6)
C5 0.033(6) 0.055(8) 0.042(8) 0.012(7) 0.010(6) 0.022(6)
C6 0.077(10) 0.041(8) 0.046(8) -0.005(6) -0.007(8) -0.003(7)
C7 0.028(6) 0.114(13) 0.067(11) -0.026(10) 0.008(7) -0.002(8)
C8 0.066(10) 0.053(9) 0.093(13) -0.017(9) -0.034(10) 0.033(8)
C9 0.047(7) 0.061(9) 0.076(11) 0.039(9) -0.022(8) -0.021(7)
C10 0.047(8) 0.083(10) 0.045(8) -0.013(8) 0.006(7) 0.023(7)
C11 0.039(7) 0.049(7) 0.041(8) 0.003(6) -0.011(6) 0.009(6)
C12 0.028(5) 0.044(7) 0.052(8) 0.002(7) -0.009(6) 0.002(5)
C13 0.037(6) 0.043(7) 0.044(8) -0.005(6) 0.002(6) -0.002(6)
C14 0.068(9) 0.042(7) 0.051(8) -0.001(7) -0.017(7) 0.009(7)
C15 0.035(7) 0.052(8) 0.070(10) 0.005(8) -0.004(7) 0.008(6)
C16 0.054(9) 0.087(12) 0.059(10) 0.031(9) -0.015(8) -0.006(8)

loop_
_atom_type_symbol
_atom_type_description
_atom_type_scat_dispersion_real
_atom_type_scat_dispersion_imag
_atom_type_scat_source
C C 0.0033 0.0016 'International Tables Vol C Tables 4.2.6.8 and 6.1.1.4'
H H 0.0000 0.0000 'International Tables Vol C Tables 4.2.6.8 and 6.1.1.4'
O O 0.0106 0.0060 'International Tables Vol C Tables 4.2.6.8 and 6.1.1.4'
Cl Cl 0.1484 0.1585 'International Tables Vol C Tables 4.2.6.8 and 6.1.1.4'
Ta Ta -0.7052 6.5227 'International Tables Vol C Tables 4.2.6.8 and 6.1.1.4'

loop_
_geom_angle_atom_site_label_1
_geom_angle_atom_site_label_2
_geom_angle_atom_site_label_3
_geom_angle
C11 Ta O1 73.2(4)
C11 Ta Cl2 86.8(3)
O1 Ta Cl2 75.0(2)
C11 Ta Cl3 85.7(4)
O1 Ta Cl3 75.9(2)
Cl2 Ta Cl3 150.95(11)
C11 Ta Cl1 150.2(3)
O1 Ta Cl1 77.1(2)
Cl2 Ta Cl1 86.73(11)
Cl3 Ta Cl1 86.07(13)
C11 Ta C1 124.7(5)
O1 Ta C1 151.7(4)
Cl2 Ta C1 83.8(3)
Cl3 Ta C1 123.1(3)
Cl1 Ta C1 83.3(3)
C11 Ta C2 127.0(4)
O1 Ta C2 154.7(4)
Cl2 Ta C2 117.1(3)
Cl3 Ta C2 89.6(3)
Cl1 Ta C2 81.4(3)
C1 Ta C2 33.6(4)
C11 Ta C5 91.5(5)
O1 Ta C5 147.9(3)
Cl2 Ta C5 76.1(3)
Cl3 Ta C5 132.1(3)
Cl1 Ta C5 114.9(3)
C1 Ta C5 33.4(4)
C2 Ta C5 55.1(4)
C11 Ta C3 93.8(4)
O1 Ta C3 150.8(4)
Cl2 Ta C3 131.4(3)
Cl3 Ta C3 77.1(3)
Cl1 Ta C3 112.1(3)
C1 Ta C3 56.5(4)
C2 Ta C3 34.3(4)
C5 Ta C3 55.4(4)
C11 Ta C4 74.1(4)
O1 Ta C4 147.3(4)
Cl2 Ta C4 102.8(3)
Cl3 Ta C4 102.0(3)
Cl1 Ta C4 135.7(3)
C1 Ta C4 55.6(4)
C2 Ta C4 55.5(4)
C5 Ta C4 32.9(4)
C3 Ta C4 33.3(4)
C13 O1 Ta 119.2(8)
C13 O2 C16 119.9(10)
C5 C1 C2 107.5(11)
C5 C1 C6 125.7(12)
C2 C1 C6 126.5(12)
C5 C1 Ta 74.3(8)
C2 C1 Ta 73.6(7)
C6 C1 Ta 123.0(9)
C1 C2 C3 108.4(11)
C1 C2 C7 125.9(12)
C3 C2 C7 125.6(12)
C1 C2 Ta 72.8(7)
C3 C2 Ta 73.8(6)
C7 C2 Ta 122.6(9)
C4 C3 C2 106.1(11)
C4 C3 C8 126.3(13)
C2 C3 C8 126.6(12)
C4 C3 Ta 73.7(7)
C2 C3 Ta 71.8(7)
C8 C3 Ta 128.1(9)
C5 C4 C3 108.7(11)
C5 C4 C9 127.0(13)
C3 C4 C9 123.1(13)
C5 C4 Ta 72.7(7)
C3 C4 Ta 73.0(7)
C9 C4 Ta 130.5(8)
C4 C5 C1 109.4(11)
C4 C5 C10 123.8(12)
C1 C5 C10 126.2(12)
C4 C5 Ta 74.4(8)
C1 C5 Ta 72.3(7)
C10 C5 Ta 126.5(9)
C1 C6 H6A 109.5
C1 C6 H6B 109.5
H6A C6 H6B 109.5
C1 C6 H6C 109.5
H6A C6 H6C 109.5
H6B C6 H6C 109.5
C2 C7 H7A 109.5
C2 C7 H7B 109.5
H7A C7 H7B 109.5
C2 C7 H7C 109.5
H7A C7 H7C 109.5
H7B C7 H7C 109.5
C3 C8 H8A 109.5
C3 C8 H8B 109.5
H8A C8 H8B 109.5
C3 C8 H8C 109.5
H8A C8 H8C 109.5
H8B C8 H8C 109.5
C4 C9 H9A 109.5
C4 C9 H9B 109.5
H9A C9 H9B 109.5
C4 C9 H9C 109.5
H9A C9 H9C 109.5
H9B C9 H9C 109.5
C5 C10 H10A 109.5
C5 C10 H10B 109.5
H10A C10 H10B 109.5
C5 C10 H10C 109.5
H10A C10 H10C 109.5
H10B C10 H10C 109.5
C12 C11 Ta 118.0(9)
C12 C11 H11A 107.8
Ta C11 H11A 107.8
C12 C11 H11B 107.8
Ta C11 H11B 107.8
H11A C11 H11B 107.1
C13 C12 C15 107.4(10)
C13 C12 C11 106.8(10)
C15 C12 C11 112.3(11)
C13 C12 C14 108.3(11)
C15 C12 C14 108.6(11)
C11 C12 C14 113.2(10)
O1 C13 O2 119.7(12)
O1 C13 C12 122.4(11)
O2 C13 C12 117.9(11)
C12 C14 H14A 109.5
C12 C14 H14B 109.5
H14A C14 H14B 109.5
C12 C14 H14C 109.5
H14A C14 H14C 109.5
H14B C14 H14C 109.5
C12 C15 H15A 109.5
C12 C15 H15B 109.5
H15A C15 H15B 109.5
C12 C15 H15C 109.5
H15A C15 H15C 109.5
H15B C15 H15C 109.5
O2 C16 H16A 109.5
O2 C16 H16B 109.5
H16A C16 H16B 109.5
O2 C16 H16C 109.5
H16A C16 H16C 109.5
H16B C16 H16C 109.5

loop_
_geom_bond_atom_site_label_1
_geom_bond_atom_site_label_2
_geom_bond_distance
Ta C11 2.186(13)
Ta O1 2.234(8)
Ta Cl2 2.391(3)
Ta Cl3 2.414(3)
Ta Cl1 2.434(3)
Ta C1 2.440(12)
Ta C2 2.452(11)
Ta C5 2.465(14)
Ta C3 2.478(12)
Ta C4 2.487(12)
O1 C13 1.240(14)
O2 C13 1.321(14)
O2 C16 1.442(16)
C1 C5 1.410(17)
C1 C2 1.413(16)
C1 C6 1.487(16)
C2 C3 1.456(17)
C2 C7 1.488(17)
C3 C4 1.422(18)
C3 C8 1.500(17)
C4 C5 1.404(18)
C4 C9 1.492(17)
C5 C10 1.502(17)
C6 H6A 0.9800
C6 H6B 0.9800
C6 H6C 0.9800
C7 H7A 0.9800
C7 H7B 0.9800
C7 H7C 0.9800
C8 H8A 0.9800
C8 H8B 0.9800
C8 H8C 0.9800
C9 H9A 0.9800
C9 H9B 0.9800
C9 H9C 0.9800
C10 H10A 0.9800
C10 H10B 0.9800
C10 H10C 0.9800
C11 C12 1.540(16)
C11 H11A 0.9900
C11 H11B 0.9900
C12 C13 1.489(17)
C12 C15 1.520(17)
C12 C14 1.545(17)
C14 H14A 0.9800
C14 H14B 0.9800
C14 H14C 0.9800
C15 H15A 0.9800
C15 H15B 0.9800
C15 H15C 0.9800
C16 H16A 0.9800
C16 H16B 0.9800
C16 H16C 0.9800

loop_
_geom_torsion_atom_site_label_1
_geom_torsion_atom_site_label_2
_geom_torsion_atom_site_label_3
_geom_torsion_atom_site_label_4
_geom_torsion
C11 Ta O1 C13 -4.1(9)
Cl2 Ta O1 C13 87.0(9)
Cl3 Ta O1 C13 -93.8(9)
Cl1 Ta O1 C13 177.1(9)
C1 Ta O1 C13 130.0(10)
C2 Ta O1 C13 -150.5(10)
C5 Ta O1 C13 60.6(12)
C3 Ta O1 C13 -70.7(12)
C4 Ta O1 C13 -3.3(13)
C11 Ta C1 C5 7.7(9)
O1 Ta C1 C5 -115.4(9)
Cl2 Ta C1 C5 -74.0(7)
Cl3 Ta C1 C5 117.7(6)
Cl1 Ta C1 C5 -161.4(7)
C2 Ta C1 C5 114.0(10)
C3 Ta C1 C5 76.5(8)
C4 Ta C1 C5 36.1(7)
C11 Ta C1 C2 -106.3(8)
O1 Ta C1 C2 130.5(8)
Cl2 Ta C1 C2 171.9(7)
Cl3 Ta C1 C2 3.7(9)
Cl1 Ta C1 C2 84.5(7)
C5 Ta C1 C2 -114.0(10)
C3 Ta C1 C2 -37.6(7)
C4 Ta C1 C2 -78.0(8)
C11 Ta C1 C6 130.4(11)
O1 Ta C1 C6 7.3(16)
Cl2 Ta C1 C6 48.7(11)
Cl3 Ta C1 C6 -119.6(10)
Cl1 Ta C1 C6 -38.7(11)
C2 Ta C1 C6 -123.2(15)
C5 Ta C1 C6 122.7(14)
C3 Ta C1 C6 -160.8(13)
C4 Ta C1 C6 158.8(13)
C5 C1 C2 C3 -1.4(14)
C6 C1 C2 C3 -175.0(12)
Ta C1 C2 C3 65.8(8)
C5 C1 C2 C7 174.7(12)
C6 C1 C2 C7 1(2)
Ta C1 C2 C7 -118.2(13)
C5 C1 C2 Ta -67.1(9)
C6 C1 C2 Ta 119.3(13)
C11 Ta C2 C1 98.8(9)
O1 Ta C2 C1 -122.7(9)
Cl2 Ta C2 C1 -9.0(8)
Cl3 Ta C2 C1 -176.9(7)
Cl1 Ta C2 C1 -90.8(7)
C5 Ta C2 C1 37.8(7)
C3 Ta C2 C1 115.7(11)
C4 Ta C2 C1 78.1(8)
C11 Ta C2 C3 -16.9(10)
O1 Ta C2 C3 121.6(9)
Cl2 Ta C2 C3 -124.7(7)
Cl3 Ta C2 C3 67.3(7)
Cl1 Ta C2 C3 153.4(7)
C1 Ta C2 C3 -115.7(11)
C5 Ta C2 C3 -77.9(8)
C4 Ta C2 C3 -37.6(7)
C11 Ta C2 C7 -139.1(11)
O1 Ta C2 C7 -0.6(17)
Cl2 Ta C2 C7 113.1(11)
Cl3 Ta C2 C7 -54.9(11)
Cl1 Ta C2 C7 31.2(11)
C1 Ta C2 C7 122.1(15)
C5 Ta C2 C7 159.8(13)
C3 Ta C2 C7 -122.2(14)
C4 Ta C2 C7 -159.8(13)
C1 C2 C3 C4 1.2(13)
C7 C2 C3 C4 -174.9(12)
Ta C2 C3 C4 66.3(8)
C1 C2 C3 C8 170.5(13)
C7 C2 C3 C8 -6(2)
Ta C2 C3 C8 -124.4(14)
C1 C2 C3 Ta -65.1(8)
C7 C2 C3 Ta 118.8(13)
C11 Ta C3 C4 53.0(8)
O1 Ta C3 C4 114.7(9)
Cl2 Ta C3 C4 -36.1(9)
Cl3 Ta C3 C4 137.6(8)
Cl1 Ta C3 C4 -142.1(7)
C1 Ta C3 C4 -76.9(8)
C2 Ta C3 C4 -113.6(11)
C5 Ta C3 C4 -36.3(8)
C11 Ta C3 C2 166.5(8)
O1 Ta C3 C2 -131.7(8)
Cl2 Ta C3 C2 77.5(8)
Cl3 Ta C3 C2 -108.8(7)
Cl1 Ta C3 C2 -28.5(8)
C1 Ta C3 C2 36.7(7)
C5 Ta C3 C2 77.3(8)
C4 Ta C3 C2 113.6(11)
C11 Ta C3 C8 -70.7(13)
O1 Ta C3 C8 -9.0(18)
Cl2 Ta C3 C8 -159.8(11)
Cl3 Ta C3 C8 14.0(12)
Cl1 Ta C3 C8 94.3(13)
C1 Ta C3 C8 159.5(15)
C2 Ta C3 C8 122.7(16)
C5 Ta C3 C8 -160.0(15)
C4 Ta C3 C8 -123.7(16)
C2 C3 C4 C5 -0.6(14)
C8 C3 C4 C5 -170.0(12)
Ta C3 C4 C5 64.4(9)
C2 C3 C4 C9 167.2(11)
C8 C3 C4 C9 -2(2)
Ta C3 C4 C9 -127.8(12)
C2 C3 C4 Ta -65.0(8)
C8 C3 C4 Ta 125.6(13)
C11 Ta C4 C5 119.5(8)
O1 Ta C4 C5 118.7(8)
Cl2 Ta C4 C5 36.6(7)
Cl3 Ta C4 C5 -158.7(6)
Cl1 Ta C4 C5 -61.9(8)
C1 Ta C4 C5 -36.6(7)
C2 Ta C4 C5 -77.6(8)
C3 Ta C4 C5 -116.5(11)
C11 Ta C4 C3 -124.1(9)
O1 Ta C4 C3 -124.8(8)
Cl2 Ta C4 C3 153.1(7)
Cl3 Ta C4 C3 -42.2(8)
Cl1 Ta C4 C3 54.6(10)
C1 Ta C4 C3 79.9(8)
C2 Ta C4 C3 38.9(7)
C5 Ta C4 C3 116.5(11)
C11 Ta C4 C9 -4.8(13)
O1 Ta C4 C9 -5.5(17)
Cl2 Ta C4 C9 -87.6(13)
Cl3 Ta C4 C9 77.1(13)
Cl1 Ta C4 C9 173.9(11)
C1 Ta C4 C9 -160.8(15)
C2 Ta C4 C9 158.2(15)
C5 Ta C4 C9 -124.2(16)
C3 Ta C4 C9 119.3(17)
C3 C4 C5 C1 -0.3(15)
C9 C4 C5 C1 -167.5(12)
Ta C4 C5 C1 64.4(9)
C3 C4 C5 C10 171.5(12)
C9 C4 C5 C10 4(2)
Ta C4 C5 C10 -123.8(13)
C3 C4 C5 Ta -64.6(9)
C9 C4 C5 Ta 128.1(12)
C2 C1 C5 C4 1.0(14)
C6 C1 C5 C4 174.7(12)
Ta C1 C5 C4 -65.7(9)
C2 C1 C5 C10 -170.5(12)
C6 C1 C5 C10 3(2)
Ta C1 C5 C10 122.7(13)
C2 C1 C5 Ta 66.7(8)
C6 C1 C5 Ta -119.6(13)
C11 Ta C5 C4 -56.9(7)
O1 Ta C5 C4 -116.8(8)
Cl2 Ta C5 C4 -143.2(7)
Cl3 Ta C5 C4 28.7(9)
Cl1 Ta C5 C4 137.2(6)
C1 Ta C5 C4 116.8(10)
C2 Ta C5 C4 78.8(7)
C3 Ta C5 C4 36.7(7)
C11 Ta C5 C1 -173.7(7)
O1 Ta C5 C1 126.4(8)
Cl2 Ta C5 C1 100.0(7)
Cl3 Ta C5 C1 -88.1(8)
Cl1 Ta C5 C1 20.4(7)
C2 Ta C5 C1 -38.0(7)
C3 Ta C5 C1 -80.1(8)
C4 Ta C5 C1 -116.8(10)
C11 Ta C5 C10 63.9(12)
O1 Ta C5 C10 4.0(16)
Cl2 Ta C5 C10 -22.4(11)
Cl3 Ta C5 C10 149.5(10)
Cl1 Ta C5 C10 -102.0(12)
C1 Ta C5 C10 -122.4(15)
C2 Ta C5 C10 -160.4(14)
C3 Ta C5 C10 157.5(14)
C4 Ta C5 C10 120.8(15)
O1 Ta C11 C12 0.3(8)
Cl2 Ta C11 C12 -75.0(9)
Cl3 Ta C11 C12 76.9(9)
Cl1 Ta C11 C12 2.6(14)
C1 Ta C11 C12 -155.2(8)
C2 Ta C11 C12 163.1(8)
C5 Ta C11 C12 -151.0(9)
C3 Ta C11 C12 153.6(9)
C4 Ta C11 C12 -179.3(10)
Ta C11 C12 C13 2.6(13)
Ta C11 C12 C15 120.0(10)
Ta C11 C12 C14 -116.5(11)
Ta O1 C13 O2 -175.9(8)
Ta O1 C13 C12 7.5(15)
C16 O2 C13 O1 5.0(18)
C16 O2 C13 C12 -178.2(12)
C15 C12 C13 O1 -127.1(12)
C11 C12 C13 O1 -6.5(16)
C14 C12 C13 O1 115.8(13)
C15 C12 C13 O2 56.3(15)
C11 C12 C13 O2 176.9(11)
C14 C12 C13 O2 -60.8(14)
